data_2017068
loop_
_publ_author_name
'Kim, Jinyoung'
'Ahn, Docheon'
'Kulshreshtha, Chandramouli'
'Sohn, Kee-Sun'
'Shin, Namsoo'

_publ_section_title
;
 Lithium barium silicate, Li~2~BaSiO~4~, from synchrotron powder data
;
_journal_coeditor_code SQ3185
_journal_issue 4
_journal_name_full 'Acta Crystallographica Section C'
_journal_page_first i14
_journal_page_last i16
_journal_paper_doi 10.1107/S0108270109006118
_journal_volume 65
_journal_year 2009
_chemical_formula_iupac 'Li2 Ba Si O4'
_chemical_formula_moiety 'O4 Si 4-, Ba 2+, Li2 2+'
_chemical_formula_structural '(Li2 Si O4) Ba'
_chemical_formula_sum 'Ba Li2 O4 Si'
_chemical_formula_weight 243.3
_chemical_name_systematic
;
lithium barium silicate
;
_space_group_IT_number 185
_symmetry_cell_setting hexagonal
_symmetry_space_group_name_Hall 'P 6c -2'
_symmetry_space_group_name_H-M 'P 63 c m'
_cell_angle_alpha 90.00000
_cell_angle_beta 90.00000
_cell_angle_gamma 120.00000
_cell_formula_units_Z 6
_cell_length_a 8.100400(10)
_cell_length_b 8.100400(10)
_cell_length_c 10.600520(10)
_cell_measurement_temperature 298
_cell_volume 602.3803(12)
_computing_cell_refinement 'FULLPROF (Rodriguez-Carvajal, 1990)'
_computing_data_collection 'PLS HRPD Beamline Software (reference?)'
_computing_data_reduction 'FULLPROF (Rodriguez-Carvajal, 1990)'
_computing_molecular_graphics 'Balls&Sticks (Ozawa & Kang, 2004)'
_computing_publication_material 'FULLPROF (Rodriguez-Carvajal, 1990)'
_computing_structure_refinement 'FULLPROF (Rodriguez-Carvajal, 1990)'
_computing_structure_solution 'FULLPROF(Rodriguez-Carvajal, 1990) and ENIGMA (Sakata & Sato, 1990)'
_diffrn_ambient_temperature 298
_diffrn_measurement_device_type 'Pohang Light Source 8C2 HRPD Beamline'
_diffrn_radiation_monochromator 'Si 111'
_diffrn_radiation_type synchrotron
_diffrn_radiation_wavelength 1.54960
_exptl_crystal_density_diffrn 4.02270(10)
_exptl_crystal_density_method 'not measured'
_exptl_crystal_F_000 648
_refine_diff_density_max 0.5589
_refine_diff_density_min -0.4076
_refine_ls_extinction_method none
_refine_ls_goodness_of_fit_all 1.70
_refine_ls_hydrogen_treatment noref
_refine_ls_matrix_type fullcycle
_refine_ls_number_parameters 50
_refine_ls_shift/su_max_lt .001
_refine_ls_shift/su_mean 0.000
_refine_ls_structure_factor_coef Inet
_refine_ls_weighting_scheme sigma
_cod_data_source_file sq3185.cif
_cod_data_source_block I
_cod_depositor_comments
;
The following automatic conversions were performed:
'_symmetry_cell_setting' value 'Hexagonal' changed to 'hexagonal'
according to '/home/saulius/struct/CIF-dictionaries/cif_core.dic'
dictionary named 'cif_core.dic' version 2.4.1 from 2010-06-29.

Automatic conversion script
Id: cif_fix_enum 1527 2010-12-29 10:47:43Z saulius 

The following automatic conversions were performed:

'_symmetry_cell_setting' value 'Hexagonal' changed to 'hexagonal'
according to /home/saulius/struct/CIF-dictionaries/cif_core.dic
dictionary named 'cif_core.dic' version 2.4.1 from 2010-06-29.

Automatic conversion script
Id: cif_fix_values 1715 2011-07-08 13:25:40Z adriana 
;
_cod_original_cell_volume 602.380(10)
_cod_original_sg_symbol_H-M 'P 63 C M'
_cod_database_code 2017068

loop_
_symmetry_equiv_pos_site_id
_symmetry_equiv_pos_as_xyz
1 x,y,z
2 x-y,x,z+1/2
3 -y,x-y,z
4 -x,-y,z+1/2
5 -x+y,-x,z
6 y,-x+y,z+1/2
7 -y,-x,z+1/2
8 -x,-x+y,z
9 -x+y,y,z+1/2
10 y,x,z
11 x,x-y,z+1/2
12 x-y,-y,z

loop_
_atom_site_type_symbol
_atom_site_label
_atom_site_fract_x
_atom_site_fract_y
_atom_site_fract_z
_atom_site_U_iso_or_equiv
_atom_site_adp_type
_atom_site_occupancy
BA Ba 0.57143(6) 0.00000 0.2283(9) 1.104(8) Biso 1
SI Si1 1.00000 0.00000 0.3117(9) 0.67(9) Biso 1
SI Si2 0.66666 0.33333 0.4788(11) 0.60(4) Biso 1
O O1 0.7774(5) 0.2260(5) 0.0332(9) 1.20(9) Biso 1
O O2 1.00000 0.1934(5) 0.2648(10) 0.86(12) Biso 1
O O3 0.66666 0.33333 0.3282(11) 1.74(15) Biso 1
O O4 0.00000 0.00000 0.475(2) 0.66(13) Biso 1
LI Li1 1.00000 0.19438 0.07271 1.00000 Biso 1
LI Li2 0.00000 0.75289 0.94752 1.00000 Biso 1

loop_
_atom_type_symbol
_atom_type_scat_dispersion_real
_atom_type_scat_dispersion_imag
_atom_type_scat_source
ba+2 -1.33400 8.46000 International_Tables_for_Crystallography_Vol.C(1991)_Tables_6.1.1.4_and_6.1.1.5
si+4 0.24400 0.33000 International_Tables_for_Crystallography_Vol.C(1991)_Tables_6.1.1.4_and_6.1.1.5
o-2 0.04700 0.03200 International_Tables_for_Crystallography_Vol.C(1991)_Tables_6.1.1.4_and_6.1.1.5
li+1 0.00100 0.00000 International_Tables_for_Crystallography_Vol.C(1991)_Tables_6.1.1.4_and_6.1.1.5

loop_
_geom_angle_atom_site_label_1
_geom_angle_atom_site_label_2
_geom_angle_atom_site_label_3
_geom_angle_site_symmetry_1
_geom_angle_site_symmetry_2
_geom_angle_site_symmetry_3
_geom_angle
_geom_angle_publ_flag
O1 Ba O3 5_565 1_555 1_555 74.54(10) no

loop_
_geom_bond_atom_site_label_1
_geom_bond_atom_site_label_2
_geom_bond_site_symmetry_2
_geom_bond_distance
_geom_bond_publ_flag
Ba O1 1_555 2.713(10) yes
Ba O3 1_555 2.631(6) yes
Si1 O2 1_555 1.644(6) yes
Si1 O4 1_655 1.73(2) yes
Si2 O1 11_555 1.635(6) yes
Si2 O3 1_555 1.596(16) yes
Li1 O1 1_555 1.989(5) yes
Li1 O2 1_555 2.036(11) yes
Li1 O4 2_654 1.885(12) yes
Li2 O1 3_556 1.963(5) yes
Li2 O2 4_665 1.985(10) yes
Li2 O4 2_565 2.023(3) yes
